data_2233856
loop_
_publ_author_name
'Han, Guangqian'
'Lv, Jiaguo'
'Zhu, Ju'
'Zhou, Youjun'
'Wu, Defeng'

_publ_section_title
;
 <i>N</i>-(2-Hydroxyethyl)-5-(4-methoxyphenyl)-4<i>H</i>-pyrazole-3-carboxamide
;
_journal_coeditor_code HB6641
_journal_issue 3
_journal_name_full 'Acta Crystallographica Section E'
_journal_page_first o901
_journal_paper_doi 10.1107/S1600536812007829
_journal_volume 68
_journal_year 2012
_chemical_formula_iupac 'C13 H15 N3 O3'
_chemical_formula_moiety 'C13 H15 N3 O3'
_chemical_formula_sum 'C13 H15 N3 O3'
_chemical_formula_weight 261.28
_chemical_melting_point 470
_chemical_name_systematic
;
<i>N</i>-(2-Hydroxyethyl)-5-(4-methoxyphenyl)-4<i>H</i>-pyrazole-3-carboxamide
;
_space_group_IT_number 15
_symmetry_cell_setting monoclinic
_symmetry_space_group_name_Hall '-C 2yc'
_symmetry_space_group_name_H-M 'C 1 2/c 1'
_atom_sites_solution_hydrogens geom
_atom_sites_solution_primary direct
_atom_sites_solution_secondary difmap
_audit_creation_method SHELXL-97
_cell_angle_alpha 90.00
_cell_angle_beta 110.53(3)
_cell_angle_gamma 90.00
_cell_formula_units_Z 8
_cell_length_a 21.82(5)
_cell_length_b 10.08(2)
_cell_length_c 12.28(3)
_cell_measurement_reflns_used 925
_cell_measurement_temperature 293(2)
_cell_measurement_theta_max 26.37
_cell_measurement_theta_min 3.07
_cell_volume 2529(10)
_computing_cell_refinement 'SAINT (Bruker, 2000)'
_computing_data_collection 'SMART (Bruker, 2000)'
_computing_data_reduction 'SAINT (Bruker, 2000)'
_computing_molecular_graphics 'SHELXTL (Sheldrick, 2008)'
_computing_publication_material 'SHELXTL (Sheldrick, 2008)'
_computing_structure_refinement 'SHELXL97 (Sheldrick, 2008)'
_computing_structure_solution 'SHELXS97 (Sheldrick, 2008)'
_diffrn_ambient_temperature 293(2)
_diffrn_measured_fraction_theta_full 1.000
_diffrn_measured_fraction_theta_max 1.000
_diffrn_measurement_device_type 'Bruker SMART CCD'
_diffrn_measurement_method 'phi and omega scans'
_diffrn_radiation_monochromator graphite
_diffrn_radiation_source 'fine-focus sealed tube'
_diffrn_radiation_type MoK\a
_diffrn_radiation_wavelength 0.71073
_diffrn_reflns_av_R_equivalents 0.0736
_diffrn_reflns_av_sigmaI/netI 0.0549
_diffrn_reflns_limit_h_max 10
_diffrn_reflns_limit_h_min -26
_diffrn_reflns_limit_k_max 12
_diffrn_reflns_limit_k_min -12
_diffrn_reflns_limit_l_max 14
_diffrn_reflns_limit_l_min -13
_diffrn_reflns_number 5292
_diffrn_reflns_theta_full 25.50
_diffrn_reflns_theta_max 25.50
_diffrn_reflns_theta_min 1.99
_exptl_absorpt_coefficient_mu 0.100
_exptl_absorpt_correction_T_max 0.994
_exptl_absorpt_correction_T_min 0.980
_exptl_absorpt_correction_type multi-scan
_exptl_absorpt_process_details '(SADABS; Bruker, 2000)'
_exptl_crystal_colour colorless
_exptl_crystal_density_diffrn 1.372
_exptl_crystal_density_method 'not measured'
_exptl_crystal_description slab
_exptl_crystal_F_000 1104
_exptl_crystal_size_max 0.20
_exptl_crystal_size_mid 0.15
_exptl_crystal_size_min 0.06
_refine_diff_density_max 0.263
_refine_diff_density_min -0.303
_refine_ls_extinction_coef 0.0026(8)
_refine_ls_extinction_expression Fc^*^=kFc[1+0.001xFc^2^\l^3^/sin(2\q)]^-1/4^
_refine_ls_extinction_method 'SHELXL97 (Sheldrick, 2008)'
_refine_ls_goodness_of_fit_ref 1.053
_refine_ls_hydrogen_treatment constr
_refine_ls_matrix_type full
_refine_ls_number_parameters 175
_refine_ls_number_reflns 2366
_refine_ls_number_restraints 0
_refine_ls_restrained_S_all 1.053
_refine_ls_R_factor_all 0.0664
_refine_ls_R_factor_gt 0.0540
_refine_ls_shift/su_max 0.000
_refine_ls_shift/su_mean 0.000
_refine_ls_structure_factor_coef Fsqd
_refine_ls_weighting_details 'calc w=1/[\s^2^(Fo^2^)+(0.0917P)^2^+0.0958P] whereP=(Fo^2^+2Fc^2^)/3'
_refine_ls_weighting_scheme calc
_refine_ls_wR_factor_gt 0.1462
_refine_ls_wR_factor_ref 0.1563
_reflns_number_gt 1841
_reflns_number_total 2366
_reflns_threshold_expression I>2\s(I)
_cod_data_source_file hb6641.cif
_cod_data_source_block I
_cod_original_cell_volume 2531(11)
_cod_original_sg_symbol_H-M 'C 2/c'
_cod_database_code 2233856

loop_
_symmetry_equiv_pos_as_xyz
'x, y, z'
'-x, y, -z+1/2'
'x+1/2, y+1/2, z'
'-x+1/2, y+1/2, -z+1/2'
'-x, -y, -z'
'x, -y, z-1/2'
'-x+1/2, -y+1/2, -z'
'x+1/2, -y+1/2, z-1/2'

loop_
_atom_site_type_symbol
_atom_site_label
_atom_site_fract_x
_atom_site_fract_y
_atom_site_fract_z
_atom_site_U_iso_or_equiv
_atom_site_adp_type
_atom_site_calc_flag
_atom_site_refinement_flags
_atom_site_occupancy
_atom_site_symmetry_multiplicity
N N1 0.29642(7) 0.24543(15) 0.29533(13) 0.0426(4) Uani d . 1 1
H H1D 0.3331 0.2866 0.3241 0.051 Uiso calc R 1 1
N N2 0.25083(7) 0.24377(15) 0.34610(13) 0.0433(4) Uani d . 1 1
N N3 0.13697(7) 0.21072(15) 0.39238(13) 0.0414(4) Uani d . 1 1
H H3B 0.1720 0.2410 0.4441 0.050 Uiso calc R 1 1
O O1 0.44500(7) 0.12084(15) -0.06540(14) 0.0593(5) Uani d . 1 1
O O2 0.09398(6) 0.09459(14) 0.22772(11) 0.0526(4) Uani d . 1 1
O O3 0.09522(7) 0.10663(15) 0.58747(12) 0.0575(4) Uani d . 1 1
H H3 0.0904 0.0361 0.6168 0.086 Uiso calc R 1 1
C C1 0.42987(12) 0.0298(2) -0.15960(19) 0.0621(6) Uani d . 1 1
H H1A 0.4244 -0.0573 -0.1329 0.093 Uiso calc R 1 1
H H1B 0.4649 0.0286 -0.1898 0.093 Uiso calc R 1 1
H H1C 0.3901 0.0567 -0.2197 0.093 Uiso calc R 1 1
C C2 0.40166(9) 0.13059(18) -0.00812(17) 0.0435(5) Uani d . 1 1
C C3 0.34387(9) 0.06118(19) -0.03558(17) 0.0470(5) Uani d . 1 1
H H3A 0.3312 0.0034 -0.0986 0.056 Uiso calc R 1 1
C C4 0.30463(9) 0.0776(2) 0.03073(18) 0.0455(5) Uani d . 1 1
H H4 0.2660 0.0292 0.0120 0.055 Uiso calc R 1 1
C C5 0.32117(8) 0.16408(18) 0.12430(15) 0.0387(4) Uani d . 1 1
C C6 0.37895(10) 0.23460(19) 0.14879(18) 0.0481(5) Uani d . 1 1
H H6 0.3909 0.2949 0.2100 0.058 Uiso calc R 1 1
C C7 0.41911(10) 0.2177(2) 0.08479(19) 0.0512(6) Uani d . 1 1
H H7 0.4581 0.2649 0.1041 0.061 Uiso calc R 1 1
C C8 0.27897(9) 0.17627(17) 0.19481(15) 0.0382(4) Uani d . 1 1
C C9 0.21809(9) 0.12518(19) 0.17982(16) 0.0416(5) Uani d . 1 1
H H9 0.1924 0.0720 0.1192 0.050 Uiso calc R 1 1
C C10 0.20311(8) 0.17037(18) 0.27537(16) 0.0386(4) Uani d . 1 1
C C11 0.14091(8) 0.15331(17) 0.29704(15) 0.0377(4) Uani d . 1 1
C C12 0.07505(9) 0.22326(18) 0.41093(16) 0.0400(5) Uani d . 1 1
H H12A 0.0407 0.2374 0.3362 0.048 Uiso calc R 1 1
H H12B 0.0769 0.3015 0.4579 0.048 Uiso calc R 1 1
C C13 0.05641(9) 0.10679(19) 0.46890(16) 0.0426(5) Uani d . 1 1
H H13A 0.0105 0.1126 0.4600 0.051 Uiso calc R 1 1
H H13B 0.0630 0.0250 0.4329 0.051 Uiso calc R 1 1

loop_
_atom_site_aniso_label
_atom_site_aniso_U_11
_atom_site_aniso_U_22
_atom_site_aniso_U_33
_atom_site_aniso_U_12
_atom_site_aniso_U_13
_atom_site_aniso_U_23
N1 0.0394(8) 0.0550(10) 0.0340(9) -0.0095(7) 0.0135(7) -0.0065(7)
N2 0.0441(9) 0.0540(10) 0.0343(9) -0.0066(7) 0.0169(7) -0.0064(7)
N3 0.0376(8) 0.0561(10) 0.0301(8) -0.0080(7) 0.0114(7) -0.0086(7)
O1 0.0660(10) 0.0645(10) 0.0627(10) -0.0145(7) 0.0417(9) -0.0168(7)
O2 0.0388(8) 0.0742(10) 0.0420(8) -0.0095(6) 0.0107(6) -0.0206(7)
O3 0.0585(9) 0.0622(10) 0.0378(8) -0.0229(7) -0.0006(7) 0.0077(6)
C1 0.0806(16) 0.0644(14) 0.0562(14) -0.0077(12) 0.0429(13) -0.0116(11)
C2 0.0514(11) 0.0425(10) 0.0417(11) -0.0008(8) 0.0229(9) 0.0007(8)
C3 0.0550(12) 0.0480(11) 0.0410(11) -0.0055(9) 0.0205(10) -0.0091(9)
C4 0.0432(10) 0.0507(11) 0.0427(11) -0.0080(8) 0.0152(9) -0.0054(9)
C5 0.0413(10) 0.0416(10) 0.0336(10) 0.0009(8) 0.0134(8) 0.0027(8)
C6 0.0537(12) 0.0507(11) 0.0441(11) -0.0116(9) 0.0225(10) -0.0121(9)
C7 0.0520(12) 0.0549(12) 0.0527(13) -0.0147(9) 0.0257(10) -0.0094(10)
C8 0.0418(10) 0.0413(9) 0.0301(10) -0.0004(8) 0.0108(8) -0.0003(7)
C9 0.0403(10) 0.0514(11) 0.0318(10) -0.0060(8) 0.0110(8) -0.0068(8)
C10 0.0367(9) 0.0458(10) 0.0320(9) -0.0017(7) 0.0102(8) -0.0015(8)
C11 0.0379(10) 0.0443(10) 0.0298(9) -0.0006(8) 0.0106(8) -0.0013(7)
C12 0.0388(10) 0.0486(11) 0.0320(10) 0.0018(8) 0.0118(8) -0.0009(8)
C13 0.0390(10) 0.0499(11) 0.0355(10) -0.0082(8) 0.0087(8) -0.0044(8)

loop_
_atom_type_symbol
_atom_type_description
_atom_type_scat_dispersion_real
_atom_type_scat_dispersion_imag
_atom_type_scat_source
C C 0.0033 0.0016 'International Tables Vol C Tables 4.2.6.8 and 6.1.1.4'
H H 0.0000 0.0000 'International Tables Vol C Tables 4.2.6.8 and 6.1.1.4'
N N 0.0061 0.0033 'International Tables Vol C Tables 4.2.6.8 and 6.1.1.4'
O O 0.0106 0.0060 'International Tables Vol C Tables 4.2.6.8 and 6.1.1.4'

loop_
_geom_angle_atom_site_label_1
_geom_angle_atom_site_label_2
_geom_angle_atom_site_label_3
_geom_angle
N2 N1 C8 113.55(19)
N2 N1 H1D 123.2
C8 N1 H1D 123.2
C10 N2 N1 104.0(2)
C11 N3 C12 121.65(15)
C11 N3 H3B 119.2
C12 N3 H3B 119.2
C2 O1 C1 117.42(19)
C13 O3 H3 109.5
O1 C1 H1A 109.5
O1 C1 H1B 109.5
H1A C1 H1B 109.5
O1 C1 H1C 109.5
H1A C1 H1C 109.5
H1B C1 H1C 109.5
O1 C2 C3 125.3(2)
O1 C2 C7 115.5(2)
C3 C2 C7 119.21(18)
C2 C3 C4 119.9(2)
C2 C3 H3A 120.1
C4 C3 H3A 120.1
C3 C4 C5 121.9(2)
C3 C4 H4 119.0
C5 C4 H4 119.0
C6 C5 C4 117.09(18)
C6 C5 C8 122.5(2)
C4 C5 C8 120.3(2)
C7 C6 C5 121.7(2)
C7 C6 H6 119.2
C5 C6 H6 119.2
C6 C7 C2 120.2(2)
C6 C7 H7 119.9
C2 C7 H7 119.9
N1 C8 C9 105.35(16)
N1 C8 C5 123.1(2)
C9 C8 C5 131.5(2)
C8 C9 C10 105.33(19)
C8 C9 H9 127.3
C10 C9 H9 127.3
N2 C10 C9 111.8(2)
N2 C10 C11 120.4(2)
C9 C10 C11 127.62(17)
O2 C11 N3 121.4(2)
O2 C11 C10 121.6(2)
N3 C11 C10 116.86(16)
N3 C12 C13 115.33(17)
N3 C12 H12A 108.4
C13 C12 H12A 108.4
N3 C12 H12B 108.4
C13 C12 H12B 108.4
H12A C12 H12B 107.5
O3 C13 C12 109.12(19)
O3 C13 H13A 109.9
C12 C13 H13A 109.9
O3 C13 H13B 109.9
C12 C13 H13B 109.9
H13A C13 H13B 108.3

loop_
_geom_bond_atom_site_label_1
_geom_bond_atom_site_label_2
_geom_bond_distance
N1 N2 1.347(3)
N1 C8 1.351(3)
N1 H1D 0.8600
N2 C10 1.324(3)
N3 C11 1.336(4)
N3 C12 1.452(4)
N3 H3B 0.8600
O1 C2 1.366(3)
O1 C1 1.422(4)
O2 C11 1.230(3)
O3 C13 1.405(4)
O3 H3 0.8200
C1 H1A 0.9600
C1 H1B 0.9600
C1 H1C 0.9600
C2 C3 1.377(4)
C2 C7 1.383(4)
C3 C4 1.383(3)
C3 H3A 0.9300
C4 C5 1.386(4)
C4 H4 0.9300
C5 C6 1.385(4)
C5 C8 1.474(3)
C6 C7 1.378(4)
C6 H6 0.9300
C7 H7 0.9300
C8 C9 1.376(4)
C9 C10 1.400(4)
C9 H9 0.9300
C10 C11 1.482(4)
C12 C13 1.502(4)
C12 H12A 0.9700
C12 H12B 0.9700
C13 H13A 0.9700
C13 H13B 0.9700

loop_
_geom_hbond_atom_site_label_D
_geom_hbond_atom_site_label_H
_geom_hbond_atom_site_label_A
_geom_hbond_site_symmetry_A
_geom_hbond_distance_DH
_geom_hbond_distance_HA
_geom_hbond_distance_DA
_geom_hbond_angle_DHA
O3 H3 O2 6_556 0.82 1.88 2.668(5) 162
N3 H3B N2 7_556 0.86 2.54 3.318(7) 151
N1 H1D O3 7_556 0.86 1.90 2.739(5) 166

loop_
_cod_related_entry_id
_cod_related_entry_database
_cod_related_entry_code
1 ChemSpider 12443911
